data_4350217
loop_
_publ_author_name
'Akine, Shigehisa'
'Dong, Wenkui'
'Nabeshima, Tatsuya'

_publ_section_title
;
 Octanuclear zinc(II) and cobalt(II) clusters produced by cooperative
 tetrameric assembling of oxime chelate ligands.
;
_journal_issue 12
_journal_name_full 'Inorganic chemistry'
_journal_page_first 4677
_journal_page_last 4684
_journal_paper_doi 10.1021/ic060055n
_journal_volume 45
_journal_year 2006
_chemical_formula_moiety C16H18N2O7
_chemical_formula_sum 'C16 H18 N2 O7'
_chemical_formula_weight 350.32
_chemical_name_common 'H4(3-OH-salamo) H2O'
_space_group_IT_number 14
_space_group_name_Hall '-P 2yn'
_space_group_name_H-M_alt 'P 1 21/n 1'
_symmetry_cell_setting monoclinic
_symmetry_space_group_name_H-M 'P 1 21/n 1'
_atom_sites_solution_hydrogens geom
_atom_sites_solution_primary direct
_atom_sites_solution_secondary difmap
_audit_creation_method SHELXL-97
_cell_angle_alpha 90.00
_cell_angle_beta 95.926(8)
_cell_angle_gamma 90.00
_cell_formula_units_Z 4
_cell_length_a 4.6664(8)
_cell_length_b 24.167(5)
_cell_length_c 14.220(3)
_cell_measurement_reflns_used 12293
_cell_measurement_temperature 120(2)
_cell_measurement_theta_max 25.00
_cell_measurement_theta_min 3.00
_cell_volume 1595.1(5)
_computing_cell_refinement 'Rapid AUTO (Rigaku Corp.)'
_computing_data_collection 'Rapid AUTO (Rigaku Corp.)'
_computing_data_reduction 'Rapid AUTO (Rigaku Corp.)'
_computing_molecular_graphics ORTEP-3
_computing_publication_material ORTEP-3
_computing_structure_refinement 'SHELXL-97 (Sheldrick, 1997)'
_computing_structure_solution 'SHELXS-97 (Sheldrick, 1997)'
_diffrn_ambient_temperature 120(2)
_diffrn_measured_fraction_theta_full 0.997
_diffrn_measured_fraction_theta_max 0.997
_diffrn_measurement_device_type 'Rigaku R-AXIS Rapid'
_diffrn_measurement_method IP
_diffrn_radiation_monochromator graphite
_diffrn_radiation_source 'fine-focus sealed tube'
_diffrn_radiation_type MoK\a
_diffrn_radiation_wavelength 0.71069
_diffrn_reflns_av_R_equivalents 0.1007
_diffrn_reflns_av_sigmaI/netI 0.1767
_diffrn_reflns_limit_h_max 5
_diffrn_reflns_limit_h_min -5
_diffrn_reflns_limit_k_max 28
_diffrn_reflns_limit_k_min -28
_diffrn_reflns_limit_l_max 16
_diffrn_reflns_limit_l_min -16
_diffrn_reflns_number 12293
_diffrn_reflns_theta_full 25.00
_diffrn_reflns_theta_max 25.00
_diffrn_reflns_theta_min 3.00
_diffrn_standards_decay_% 0
_diffrn_standards_interval_count 0
_diffrn_standards_interval_time 0
_diffrn_standards_number 0
_exptl_absorpt_coefficient_mu 0.116
_exptl_absorpt_correction_T_max 0.9885
_exptl_absorpt_correction_T_min 0.9337
_exptl_absorpt_correction_type multi-scan
_exptl_absorpt_process_details 'Rapid AUTO (Rigaku Corp.)'
_exptl_crystal_colour colorless
_exptl_crystal_density_diffrn 1.459
_exptl_crystal_density_method 'not measured'
_exptl_crystal_description needle
_exptl_crystal_F_000 736
_exptl_crystal_size_max 0.60
_exptl_crystal_size_mid 0.10
_exptl_crystal_size_min 0.10
_refine_diff_density_max 0.472
_refine_diff_density_min -0.385
_refine_diff_density_rms 0.095
_refine_ls_extinction_method none
_refine_ls_goodness_of_fit_ref 1.029
_refine_ls_hydrogen_treatment mixed
_refine_ls_matrix_type full
_refine_ls_number_parameters 236
_refine_ls_number_reflns 2815
_refine_ls_number_restraints 4
_refine_ls_restrained_S_all 1.029
_refine_ls_R_factor_all 0.1287
_refine_ls_R_factor_gt 0.0910
_refine_ls_shift/su_max 0.000
_refine_ls_shift/su_mean 0.000
_refine_ls_structure_factor_coef Fsqd
_refine_ls_weighting_details 'calc w=1/[\s^2^(Fo^2^)+(0.1000P)^2^+0.0000P] where P=(Fo^2^+2Fc^2^)/3'
_refine_ls_weighting_scheme calc
_refine_ls_wR_factor_gt 0.2189
_refine_ls_wR_factor_ref 0.2425
_reflns_number_gt 1588
_reflns_number_total 2815
_reflns_threshold_expression >2sigma(I)
_cod_data_source_file ic060055nsi20060111_063924.cif
_cod_data_source_block H4L
_cod_original_cell_volume 1595.0(5)
_cod_original_sg_symbol_H-M P21/n
_cod_database_code 4350217

loop_
_symmetry_equiv_pos_as_xyz
'x, y, z'
'-x+1/2, y+1/2, -z+1/2'
'-x, -y, -z'
'x-1/2, -y-1/2, z-1/2'

loop_
_atom_site_label
_atom_site_type_symbol
_atom_site_fract_x
_atom_site_fract_y
_atom_site_fract_z
_atom_site_U_iso_or_equiv
_atom_site_adp_type
_atom_site_occupancy
_atom_site_symmetry_multiplicity
_atom_site_calc_flag
_atom_site_refinement_flags
C1 C 0.5028(9) 0.09694(18) 0.8733(3) 0.0284(10) Uani 1 1 d .
C2 C 0.5573(9) 0.15387(18) 0.8817(3) 0.0264(10) Uani 1 1 d .
C3 C 0.7836(9) 0.17264(19) 0.9466(3) 0.0307(11) Uani 1 1 d .
C4 C 0.9492(9) 0.13597(19) 1.0011(3) 0.0302(11) Uani 1 1 d .
H1 H 1.1038 0.1489 1.0442 0.036 Uiso 1 1 calc R
C5 C 0.8913(10) 0.07947(19) 0.9934(3) 0.0342(11) Uani 1 1 d .
H2 H 1.0040 0.0541 1.0325 0.041 Uiso 1 1 calc R
C6 C 0.6734(9) 0.06019(19) 0.9299(3) 0.0317(11) Uani 1 1 d .
H3 H 0.6384 0.0215 0.9245 0.038 Uiso 1 1 calc R
O1 O 0.4059(7) 0.19371(12) 0.8317(2) 0.0336(8) Uani 1 1 d .
H4 H 0.2851 0.1790 0.7915 0.050 Uiso 1 1 calc R
O2 O 0.8319(7) 0.22826(13) 0.9574(2) 0.0372(9) Uani 1 1 d .
H5 H 0.7154 0.2457 0.9194 0.056 Uiso 1 1 calc R
C7 C 0.2749(9) 0.07620(19) 0.8052(3) 0.0288(11) Uani 1 1 d .
H6 H 0.2378 0.0376 0.8012 0.035 Uiso 1 1 calc R
N1 N 0.1232(7) 0.10957(15) 0.7505(3) 0.0299(9) Uani 1 1 d .
O3 O -0.0830(6) 0.08119(12) 0.6900(2) 0.0306(8) Uani 1 1 d .
C8 C -0.2406(9) 0.12137(19) 0.6313(3) 0.0306(11) Uani 1 1 d .
H7 H -0.1062 0.1445 0.5987 0.037 Uiso 1 1 calc R
H8 H -0.3511 0.1458 0.6702 0.037 Uiso 1 1 calc R
C9 C -0.4412(9) 0.0910(2) 0.5603(3) 0.0339(11) Uani 1 1 d .
H9 H -0.5716 0.0676 0.5941 0.041 Uiso 1 1 calc R
H10 H -0.5611 0.1182 0.5218 0.041 Uiso 1 1 calc R
O4 O -0.2934(6) 0.05692(13) 0.4990(2) 0.0328(8) Uani 1 1 d .
N2 N -0.1450(8) 0.09028(16) 0.4405(3) 0.0309(9) Uani 1 1 d .
C10 C -0.0017(9) 0.06178(19) 0.3878(3) 0.0301(11) Uani 1 1 d .
H11 H -0.0063 0.0226 0.3922 0.036 Uiso 1 1 calc R
C11 C 0.1715(9) 0.08774(19) 0.3200(3) 0.0298(11) Uani 1 1 d .
C12 C 0.1882(9) 0.14539(18) 0.3119(3) 0.0295(11) Uani 1 1 d .
C13 C 0.3553(9) 0.16837(19) 0.2463(3) 0.0308(11) Uani 1 1 d .
C14 C 0.5114(9) 0.13477(19) 0.1923(3) 0.0311(11) Uani 1 1 d .
H12 H 0.6321 0.1508 0.1499 0.037 Uiso 1 1 calc R
C15 C 0.4941(10) 0.07800(19) 0.1994(3) 0.0320(11) Uani 1 1 d .
H13 H 0.5993 0.0551 0.1609 0.038 Uiso 1 1 calc R
C16 C 0.3232(9) 0.05432(19) 0.2626(3) 0.0313(11) Uani 1 1 d .
H14 H 0.3097 0.0152 0.2669 0.038 Uiso 1 1 calc R
O5 O 0.0437(7) 0.18067(12) 0.3641(2) 0.0353(8) Uani 1 1 d .
H15 H -0.0683 0.1626 0.3951 0.053 Uiso 1 1 calc R
O6 O 0.3631(6) 0.22484(13) 0.2398(2) 0.0362(8) Uani 1 1 d .
H16 H 0.1981 0.2377 0.2447 0.054 Uiso 1 1 calc R
O7 O 0.2989(7) 0.23939(14) 0.6467(3) 0.0432(9) Uani 1 1 d D
H17 H 0.097(6) 0.250(2) 0.667(3) 0.065 Uiso 1 1 d D
H18 H 0.357(10) 0.251(2) 0.5824(16) 0.065 Uiso 1 1 d D

loop_
_atom_site_aniso_label
_atom_site_aniso_U_11
_atom_site_aniso_U_22
_atom_site_aniso_U_33
_atom_site_aniso_U_23
_atom_site_aniso_U_13
_atom_site_aniso_U_12
C1 0.029(2) 0.029(3) 0.027(3) 0.0010(19) 0.000(2) 0.0062(18)
C2 0.031(2) 0.026(3) 0.023(2) 0.0012(19) 0.003(2) 0.0053(19)
C3 0.034(2) 0.030(3) 0.029(3) -0.006(2) 0.008(2) 0.0004(19)
C4 0.026(2) 0.037(3) 0.028(3) -0.007(2) 0.005(2) 0.000(2)
C5 0.041(3) 0.031(3) 0.030(3) 0.001(2) 0.001(2) 0.011(2)
C6 0.038(2) 0.027(3) 0.031(3) -0.001(2) 0.005(2) 0.005(2)
O1 0.0395(18) 0.0282(19) 0.0305(19) 0.0025(14) -0.0093(15) -0.0027(14)
O2 0.043(2) 0.0290(19) 0.038(2) -0.0002(15) -0.0051(16) 0.0000(14)
C7 0.031(2) 0.027(3) 0.029(3) 0.001(2) 0.005(2) 0.0031(19)
N1 0.0275(19) 0.035(2) 0.027(2) -0.0031(17) 0.0011(17) -0.0045(16)
O3 0.0313(17) 0.0267(18) 0.0320(18) 0.0012(14) -0.0048(14) 0.0014(13)
C8 0.032(2) 0.032(3) 0.027(3) 0.004(2) 0.001(2) 0.003(2)
C9 0.026(2) 0.045(3) 0.031(3) -0.002(2) 0.007(2) 0.000(2)
O4 0.0389(17) 0.0292(18) 0.0310(18) 0.0008(14) 0.0061(15) -0.0069(14)
N2 0.032(2) 0.027(2) 0.034(2) 0.0014(17) 0.0020(19) -0.0058(16)
C10 0.034(2) 0.021(2) 0.033(3) -0.004(2) -0.006(2) -0.0042(19)
C11 0.031(2) 0.030(3) 0.027(3) -0.0002(19) 0.000(2) -0.001(2)
C12 0.030(2) 0.026(3) 0.032(3) -0.007(2) -0.002(2) -0.0015(19)
C13 0.029(2) 0.029(3) 0.034(3) 0.003(2) -0.002(2) 0.0001(19)
C14 0.029(2) 0.035(3) 0.029(3) 0.000(2) 0.001(2) -0.003(2)
C15 0.037(3) 0.024(3) 0.034(3) -0.002(2) -0.001(2) 0.0035(19)
C16 0.027(2) 0.024(3) 0.041(3) 0.000(2) -0.001(2) -0.0006(19)
O5 0.0414(19) 0.0245(18) 0.043(2) -0.0029(15) 0.0162(17) -0.0015(14)
O6 0.0352(17) 0.0270(19) 0.046(2) 0.0026(15) 0.0044(17) 0.0049(13)
O7 0.052(2) 0.037(2) 0.042(2) -0.0004(16) 0.0098(19) 0.0000(16)

loop_
_atom_type_symbol
_atom_type_description
_atom_type_scat_dispersion_real
_atom_type_scat_dispersion_imag
_atom_type_scat_source
C C 0.0033 0.0016 'International Tables Vol C Tables 4.2.6.8 and 6.1.1.4'
H H 0.0000 0.0000 'International Tables Vol C Tables 4.2.6.8 and 6.1.1.4'
N N 0.0061 0.0033 'International Tables Vol C Tables 4.2.6.8 and 6.1.1.4'
O O 0.0106 0.0060 'International Tables Vol C Tables 4.2.6.8 and 6.1.1.4'

loop_
_geom_angle_atom_site_label_1
_geom_angle_atom_site_label_2
_geom_angle_atom_site_label_3
_geom_angle
C6 C1 C2 119.2(4)
C6 C1 C7 120.1(4)
C2 C1 C7 120.7(4)
O1 C2 C1 125.0(4)
O1 C2 C3 115.6(4)
C1 C2 C3 119.4(4)
C4 C3 O2 119.8(4)
C4 C3 C2 120.5(4)
O2 C3 C2 119.6(4)
C3 C4 C5 119.8(4)
C3 C4 H1 120.1
C5 C4 H1 120.1
C6 C5 C4 120.7(4)
C6 C5 H2 119.7
C4 C5 H2 119.7
C5 C6 C1 120.4(4)
C5 C6 H3 119.8
C1 C6 H3 119.8
C2 O1 H4 109.5
C3 O2 H5 109.5
N1 C7 C1 120.5(4)
N1 C7 H6 119.7
C1 C7 H6 119.7
C7 N1 O3 111.4(4)
N1 O3 C8 107.7(3)
O3 C8 C9 108.0(4)
O3 C8 H7 110.1
C9 C8 H7 110.1
O3 C8 H8 110.1
C9 C8 H8 110.1
H7 C8 H8 108.4
O4 C9 C8 112.8(4)
O4 C9 H9 109.0
C8 C9 H9 109.0
O4 C9 H10 109.0
C8 C9 H10 109.0
H9 C9 H10 107.8
N2 O4 C9 109.4(3)
C10 N2 O4 111.5(4)
N2 C10 C11 121.4(4)
N2 C10 H11 119.3
C11 C10 H11 119.3
C16 C11 C12 119.5(4)
C16 C11 C10 119.1(4)
C12 C11 C10 121.3(4)
O5 C12 C13 117.4(4)
O5 C12 C11 123.1(4)
C13 C12 C11 119.5(4)
O6 C13 C14 122.1(4)
O6 C13 C12 117.6(4)
C14 C13 C12 120.2(4)
C13 C14 C15 120.6(4)
C13 C14 H12 119.7
C15 C14 H12 119.7
C14 C15 C16 120.0(4)
C14 C15 H13 120.0
C16 C15 H13 120.0
C15 C16 C11 120.1(4)
C15 C16 H14 119.9
C11 C16 H14 119.9
C12 O5 H15 109.5
C13 O6 H16 109.5
H17 O7 H18 120(4)

loop_
_geom_bond_atom_site_label_1
_geom_bond_atom_site_label_2
_geom_bond_distance
C1 C6 1.393(6)
C1 C2 1.402(6)
C1 C7 1.451(6)
C2 O1 1.352(5)
C2 C3 1.404(6)
C3 C4 1.364(6)
C3 O2 1.369(5)
C4 C5 1.394(6)
C4 H1 0.9500
C5 C6 1.370(7)
C5 H2 0.9500
C6 H3 0.9500
O1 H4 0.8400
O2 H5 0.8400
C7 N1 1.282(6)
C7 H6 0.9500
N1 O3 1.402(5)
O3 C8 1.434(5)
C8 C9 1.496(6)
C8 H7 0.9900
C8 H8 0.9900
C9 O4 1.428(5)
C9 H9 0.9900
C9 H10 0.9900
O4 N2 1.394(5)
N2 C10 1.260(6)
C10 C11 1.462(6)
C10 H11 0.9500
C11 C16 1.392(6)
C11 C12 1.401(6)
C12 O5 1.355(5)
C12 C13 1.392(6)
C13 O6 1.368(5)
C13 C14 1.376(6)
C14 C15 1.379(6)
C14 H12 0.9500
C15 C16 1.386(6)
C15 H13 0.9500
C16 H14 0.9500
O5 H15 0.8400
O6 H16 0.8400
O7 H17 1.045(17)
O7 H18 1.020(16)

loop_
_geom_torsion_atom_site_label_1
_geom_torsion_atom_site_label_2
_geom_torsion_atom_site_label_3
_geom_torsion_atom_site_label_4
_geom_torsion
C6 C1 C2 O1 -179.3(4)
C7 C1 C2 O1 1.8(6)
C6 C1 C2 C3 0.4(6)
C7 C1 C2 C3 -178.6(4)
O1 C2 C3 C4 179.7(4)
C1 C2 C3 C4 0.0(6)
O1 C2 C3 O2 1.8(6)
C1 C2 C3 O2 -177.9(4)
O2 C3 C4 C5 176.9(4)
C2 C3 C4 C5 -0.9(6)
C3 C4 C5 C6 1.5(7)
C4 C5 C6 C1 -1.2(7)
C2 C1 C6 C5 0.2(6)
C7 C1 C6 C5 179.1(4)
C6 C1 C7 N1 -177.6(4)
C2 C1 C7 N1 1.3(6)
C1 C7 N1 O3 179.6(3)
C7 N1 O3 C8 -179.6(3)
N1 O3 C8 C9 174.6(3)
O3 C8 C9 O4 -62.5(5)
C8 C9 O4 N2 -68.1(5)
C9 O4 N2 C10 177.3(4)
O4 N2 C10 C11 179.9(4)
N2 C10 C11 C16 -179.3(4)
N2 C10 C11 C12 0.9(7)
C16 C11 C12 O5 179.0(4)
C10 C11 C12 O5 -1.2(7)
C16 C11 C12 C13 0.3(7)
C10 C11 C12 C13 -179.9(4)
O5 C12 C13 O6 0.5(6)
C11 C12 C13 O6 179.2(4)
O5 C12 C13 C14 178.8(4)
C11 C12 C13 C14 -2.5(7)
O6 C13 C14 C15 -178.8(4)
C12 C13 C14 C15 3.0(7)
C13 C14 C15 C16 -1.4(7)
C14 C15 C16 C11 -0.7(7)
C12 C11 C16 C15 1.3(7)
C10 C11 C16 C15 -178.5(4)
